data_7705380
loop_
_publ_author_name
'Hammoud, Joanna'
'Abou-Khalil, Fatima'
'Roisnel, Thierry'
'Dorcet, Vincent'
'Bour, Christophe'
'Gandon, Vincent'
'Leb&#x0153;uf, David'
'Carpentier, Jean-Fran\,cois'
'Sarazin, Yann'

_publ_section_title
;
 Alkaline-earth complexes with macrocyclic-functionalised bis(phenolate)s
 and bis(fluoroalkoxide)s.
;
_journal_issue 37
_journal_name_full 'Dalton transactions (Cambridge, England : 2003)'
_journal_page_first 13017
_journal_page_last 13028
_journal_paper_doi 10.1039/d0dt02573a
_journal_volume 49
_journal_year 2020
_chemical_compound_source 'synthesis as described'
_chemical_formula_moiety 'C40 H64 Ca N2 O5, C4 H8 O'
_chemical_formula_sum 'C44 H72 Ca N2 O6'
_chemical_formula_weight 765.11
_space_group_crystal_system monoclinic
_space_group_IT_number 15
_space_group_name_Hall '-C 2yc'
_space_group_name_H-M_alt 'C 1 2/c 1'
_atom_sites_solution_hydrogens geom
_audit_update_record
;
2020-04-06 deposited with the CCDC.	2020-09-07 downloaded from the CCDC.
;
_cell_angle_alpha 90
_cell_angle_beta 95.7960(10)
_cell_angle_gamma 90
_cell_formula_units_Z 8
_cell_length_a 32.4903(7)
_cell_length_b 14.7726(4)
_cell_length_c 18.2963(4)
_cell_measurement_reflns_used 9975
_cell_measurement_temperature 150
_cell_measurement_theta_max 27.53
_cell_measurement_theta_min 2.51
_cell_measurement_wavelength 0.71073
_cell_volume 8736.7(4)
_computing_cell_refinement 'APEX3 (Bruker, 2015); SAINT (Bruker, 2014)'
_computing_data_collection 'SAINT (Bruker, 2014)'
_computing_data_reduction 'SAINT (Bruker, 2014)'
_computing_molecular_graphics 'SXGRAPH (Farrugia, 1999), Mercury (CSD, 2016)'
_computing_publication_material 'CRYSCALC (T. Roisnel, local program, 2017)'
_computing_structure_refinement 'SHELXL-2016/6 (Sheldrick, 2016)'
_computing_structure_solution 'SHELXT (Sheldrick, 2015)'
_diffrn_ambient_temperature 150
_diffrn_detector '(CMOS) PHOTON 100'
_diffrn_measured_fraction_theta_full 0.994
_diffrn_measured_fraction_theta_max 0.995
_diffrn_measurement_device_type 'D8 VENTURE Bruker AXS'
_diffrn_measurement_method 'rotation images'
_diffrn_radiation_monochromator 'multilayer monochromator'
_diffrn_radiation_probe x-ray
_diffrn_radiation_source 'Incoatec microfocus sealed tube'
_diffrn_radiation_type MoK\a
_diffrn_radiation_wavelength 0.71073
_diffrn_reflns_av_R_equivalents 0.0291
_diffrn_reflns_av_unetI/netI 0.0302
_diffrn_reflns_limit_h_max 42
_diffrn_reflns_limit_h_min -42
_diffrn_reflns_limit_k_max 16
_diffrn_reflns_limit_k_min -19
_diffrn_reflns_limit_l_max 23
_diffrn_reflns_limit_l_min -23
_diffrn_reflns_number 31983
_diffrn_reflns_theta_full 25.242
_diffrn_reflns_theta_max 27.485
_diffrn_reflns_theta_min 3.032
_exptl_absorpt_coefficient_mu 0.190
_exptl_absorpt_correction_T_max 0.979
_exptl_absorpt_correction_T_min 0.886
_exptl_absorpt_correction_type multi-scan
_exptl_absorpt_process_details
;
  [Sheldrick, G.M. (2014). SADABS Bruker AXS Inc., Madison, Wisconsin, USA]
;
_exptl_crystal_colour colourless
_exptl_crystal_density_diffrn 1.163
_exptl_crystal_description prism
_exptl_crystal_F_000 3344
_exptl_crystal_size_max 0.580
_exptl_crystal_size_mid 0.200
_exptl_crystal_size_min 0.110
_refine_diff_density_max 0.668
_refine_diff_density_min -0.692
_refine_diff_density_rms 0.047
_refine_ls_extinction_method none
_refine_ls_goodness_of_fit_ref 1.001
_refine_ls_hydrogen_treatment constr
_refine_ls_matrix_type full
_refine_ls_number_parameters 496
_refine_ls_number_reflns 9970
_refine_ls_number_restraints 0
_refine_ls_restrained_S_all 1.001
_refine_ls_R_factor_all 0.0479
_refine_ls_R_factor_gt 0.0380
_refine_ls_shift/su_max 0.001
_refine_ls_shift/su_mean 0.000
_refine_ls_structure_factor_coef Fsqd
_refine_ls_weighting_details 'w=1/[\s^2^(Fo^2^)+(0.0471P)^2^+10.0153P] where P=(Fo^2^+2Fc^2^)/3'
_refine_ls_weighting_scheme calc
_refine_ls_wR_factor_gt 0.0958
_refine_ls_wR_factor_ref 0.1025
_reflns_Friedel_coverage 0.000
_reflns_number_gt 8436
_reflns_number_total 9970
_reflns_threshold_expression >2sigma(I)
_cod_data_source_file d0dt02573a2.cif
_cod_data_source_block FAK14
_cod_depositor_comments 'Adding full bibliography for 7705378--7705389.cif.'
_cod_original_sg_symbol_H-M 'C 2/c'
_cod_database_code 7705380

loop_
_space_group_symop_operation_xyz
'x, y, z'
'-x, y, -z+1/2'
'x+1/2, y+1/2, z'
'-x+1/2, y+1/2, -z+1/2'
'-x, -y, -z'
'x, -y, z-1/2'
'-x+1/2, -y+1/2, -z'
'x+1/2, -y+1/2, z-1/2'

loop_
_atom_site_label
_atom_site_type_symbol
_atom_site_fract_x
_atom_site_fract_y
_atom_site_fract_z
_atom_site_U_iso_or_equiv
_atom_site_adp_type
_atom_site_occupancy
_atom_site_site_symmetry_order
_atom_site_calc_flag
_atom_site_refinement_flags_posn
_atom_site_refinement_flags_adp
_atom_site_refinement_flags_occupancy
_atom_site_disorder_assembly
_atom_site_disorder_group
Ca1 Ca 0.28506(2) 0.59997(2) 0.27516(2) 0.01268(7) Uani 1 1 d . . . . .
N1 N 0.25590(3) 0.60010(8) 0.12943(6) 0.0158(2) Uani 1 1 d . . . . .
C2 C 0.29017(4) 0.57604(10) 0.08563(7) 0.0213(3) Uani 1 1 d . . . . .
H2A H 0.305351 0.631646 0.074451 0.026 Uiso 1 1 calc R U . . .
H2B H 0.278650 0.548913 0.038463 0.026 Uiso 1 1 calc R U . . .
C3 C 0.31986(4) 0.50989(10) 0.12600(7) 0.0209(3) Uani 1 1 d . . . . .
H3A H 0.305087 0.453092 0.135330 0.025 Uiso 1 1 calc R U . . .
H3B H 0.342366 0.495228 0.095297 0.025 Uiso 1 1 calc R U . . .
O4 O 0.33719(3) 0.54817(7) 0.19479(5) 0.0200(2) Uani 1 1 d . . . . .
C5 C 0.37188(4) 0.60587(12) 0.18606(8) 0.0275(3) Uani 1 1 d . . . . .
H5A H 0.365179 0.647709 0.144286 0.033 Uiso 1 1 calc R U . . .
H5B H 0.396118 0.569039 0.175942 0.033 Uiso 1 1 calc R U . . .
C6 C 0.38153(4) 0.65876(11) 0.25599(8) 0.0242(3) Uani 1 1 d . . . . .
H6A H 0.390269 0.617209 0.297107 0.029 Uiso 1 1 calc R U . . .
H6B H 0.404314 0.701964 0.250570 0.029 Uiso 1 1 calc R U . . .
O7 O 0.34501(3) 0.70662(7) 0.27072(5) 0.01836(19) Uani 1 1 d . . . . .
C8 C 0.35359(4) 0.76729(9) 0.33199(7) 0.0194(3) Uani 1 1 d . . . . .
H8A H 0.370672 0.818649 0.317811 0.023 Uiso 1 1 calc R U . . .
H8B H 0.369039 0.735089 0.373576 0.023 Uiso 1 1 calc R U . . .
C9 C 0.31277(4) 0.80177(9) 0.35446(8) 0.0195(3) Uani 1 1 d . . . . .
H9A H 0.318269 0.839105 0.399318 0.023 Uiso 1 1 calc R U . . .
H9B H 0.299717 0.841298 0.315013 0.023 Uiso 1 1 calc R U . . .
N10 N 0.28349(3) 0.72912(7) 0.36887(6) 0.0148(2) Uani 1 1 d . . . . .
C11 C 0.24070(4) 0.76451(9) 0.36151(7) 0.0179(3) Uani 1 1 d . . . . .
H11A H 0.239207 0.816837 0.394939 0.021 Uiso 1 1 calc R U . . .
H11B H 0.221937 0.717046 0.377137 0.021 Uiso 1 1 calc R U . . .
C12 C 0.22574(4) 0.79379(9) 0.28408(7) 0.0192(3) Uani 1 1 d . . . . .
H12A H 0.195273 0.800577 0.278762 0.023 Uiso 1 1 calc R U . . .
H12B H 0.238207 0.852735 0.272973 0.023 Uiso 1 1 calc R U . . .
O13 O 0.23783(3) 0.72575(6) 0.23478(5) 0.0190(2) Uani 1 1 d . . . . .
C14 C 0.21506(4) 0.73449(10) 0.16369(7) 0.0219(3) Uani 1 1 d . . . . .
H14A H 0.210566 0.799260 0.151482 0.026 Uiso 1 1 calc R U . . .
H14B H 0.187722 0.704860 0.163585 0.026 Uiso 1 1 calc R U . . .
C15 C 0.23964(4) 0.69008(10) 0.10756(7) 0.0217(3) Uani 1 1 d . . . . .
H15A H 0.221745 0.684321 0.060682 0.026 Uiso 1 1 calc R U . . .
H15B H 0.263096 0.729985 0.098661 0.026 Uiso 1 1 calc R U . . .
O21 O 0.23214(3) 0.50350(7) 0.26944(5) 0.01815(19) Uani 1 1 d . . . . .
C22 C 0.19401(4) 0.51112(9) 0.23786(7) 0.0147(2) Uani 1 1 d . . . . .
C23 C 0.15832(4) 0.49748(9) 0.27604(7) 0.0157(2) Uani 1 1 d . . . . .
C24 C 0.11926(4) 0.51012(9) 0.23822(7) 0.0179(3) Uani 1 1 d . . . . .
H24 H 0.095786 0.503079 0.264732 0.022 Uiso 1 1 calc R U . . .
C25 C 0.11253(4) 0.53247(9) 0.16381(7) 0.0180(3) Uani 1 1 d . . . . .
C26 C 0.14770(4) 0.54125(9) 0.12648(7) 0.0172(3) Uani 1 1 d . . . . .
H26 H 0.144409 0.554701 0.075450 0.021 Uiso 1 1 calc R U . . .
C27 C 0.18738(4) 0.53094(9) 0.16156(7) 0.0149(2) Uani 1 1 d . . . . .
C28 C 0.22368(4) 0.52901(9) 0.11664(7) 0.0174(3) Uani 1 1 d . . . . .
H28A H 0.237450 0.469553 0.124677 0.021 Uiso 1 1 calc R U . . .
H28B H 0.212701 0.531750 0.064200 0.021 Uiso 1 1 calc R U . . .
C29 C 0.16280(4) 0.46926(10) 0.35730(7) 0.0194(3) Uani 1 1 d . . . . .
C30 C 0.18925(5) 0.38325(10) 0.36829(8) 0.0273(3) Uani 1 1 d . . . . .
H30A H 0.176247 0.334263 0.338094 0.041 Uiso 1 1 calc R U . . .
H30B H 0.191451 0.365496 0.420150 0.041 Uiso 1 1 calc R U . . .
H30C H 0.216942 0.395104 0.353653 0.041 Uiso 1 1 calc R U . . .
C31 C 0.18337(5) 0.54607(11) 0.40395(8) 0.0294(3) Uani 1 1 d . . . . .
H31A H 0.211711 0.554778 0.391340 0.044 Uiso 1 1 calc R U . . .
H31B H 0.183975 0.530493 0.456114 0.044 Uiso 1 1 calc R U . . .
H31C H 0.167592 0.602068 0.394243 0.044 Uiso 1 1 calc R U . . .
C32 C 0.12095(5) 0.44864(13) 0.38566(8) 0.0335(4) Uani 1 1 d . . . . .
H32A H 0.103720 0.503227 0.382029 0.050 Uiso 1 1 calc R U . . .
H32B H 0.125380 0.429242 0.437077 0.050 Uiso 1 1 calc R U . . .
H32C H 0.107003 0.400284 0.356002 0.050 Uiso 1 1 calc R U . . .
C33 C 0.06932(4) 0.54460(11) 0.12306(8) 0.0250(3) Uani 1 1 d . . . . .
C34 C 0.03487(5) 0.52852(15) 0.17269(10) 0.0391(4) Uani 1 1 d . . . . .
H34A H 0.037236 0.467078 0.192876 0.059 Uiso 1 1 calc R U . . .
H34B H 0.007919 0.535655 0.144007 0.059 Uiso 1 1 calc R U . . .
H34C H 0.037377 0.572517 0.212977 0.059 Uiso 1 1 calc R U . . .
C35 C 0.06378(5) 0.47642(14) 0.05921(9) 0.0368(4) Uani 1 1 d . . . . .
H35A H 0.084826 0.487496 0.025469 0.055 Uiso 1 1 calc R U . . .
H35B H 0.036193 0.483648 0.032838 0.055 Uiso 1 1 calc R U . . .
H35C H 0.066808 0.414705 0.078658 0.055 Uiso 1 1 calc R U . . .
C36 C 0.06495(5) 0.64079(14) 0.09217(12) 0.0456(5) Uani 1 1 d . . . . .
H36A H 0.068080 0.684465 0.132664 0.068 Uiso 1 1 calc R U . . .
H36B H 0.037582 0.647928 0.064927 0.068 Uiso 1 1 calc R U . . .
H36C H 0.086373 0.651569 0.059130 0.068 Uiso 1 1 calc R U . . .
O41 O 0.32031(3) 0.53841(6) 0.37544(5) 0.01837(19) Uani 1 1 d . . . . .
C42 C 0.34441(4) 0.57044(9) 0.43123(6) 0.0142(2) Uani 1 1 d . . . . .
C43 C 0.38246(4) 0.52856(9) 0.45999(7) 0.0151(2) Uani 1 1 d . . . . .
C44 C 0.40673(4) 0.57125(9) 0.51749(7) 0.0173(3) Uani 1 1 d . . . . .
H44 H 0.432175 0.543493 0.535188 0.021 Uiso 1 1 calc R U . . .
C45 C 0.39604(4) 0.65191(9) 0.55058(7) 0.0171(3) Uani 1 1 d . . . . .
C46 C 0.35825(4) 0.69007(9) 0.52378(7) 0.0169(3) Uani 1 1 d . . . . .
H46 H 0.349555 0.744433 0.545305 0.020 Uiso 1 1 calc R U . . .
C47 C 0.33295(4) 0.65117(9) 0.46669(7) 0.0152(2) Uani 1 1 d . . . . .
C48 C 0.29113(4) 0.69234(9) 0.44481(7) 0.0168(3) Uani 1 1 d . . . . .
H48A H 0.269884 0.645696 0.451058 0.020 Uiso 1 1 calc R U . . .
H48B H 0.286865 0.741958 0.479628 0.020 Uiso 1 1 calc R U . . .
C49 C 0.39496(4) 0.43567(9) 0.43133(7) 0.0182(3) Uani 1 1 d . . . . .
C50 C 0.36177(4) 0.36628(10) 0.44706(9) 0.0256(3) Uani 1 1 d . . . . .
H50A H 0.367886 0.308007 0.424960 0.038 Uiso 1 1 calc R U . . .
H50B H 0.334569 0.387667 0.425991 0.038 Uiso 1 1 calc R U . . .
H50C H 0.361664 0.358896 0.500273 0.038 Uiso 1 1 calc R U . . .
C51 C 0.39950(6) 0.43766(12) 0.34870(8) 0.0333(4) Uani 1 1 d . . . . .
H51A H 0.421266 0.480672 0.339029 0.050 Uiso 1 1 calc R U . . .
H51B H 0.373254 0.456440 0.321880 0.050 Uiso 1 1 calc R U . . .
H51C H 0.406885 0.377133 0.332396 0.050 Uiso 1 1 calc R U . . .
C52 C 0.43619(4) 0.40213(11) 0.46969(9) 0.0265(3) Uani 1 1 d . . . . .
H52A H 0.442567 0.342414 0.450417 0.040 Uiso 1 1 calc R U . . .
H52B H 0.434215 0.397717 0.522669 0.040 Uiso 1 1 calc R U . . .
H52C H 0.458193 0.444806 0.460557 0.040 Uiso 1 1 calc R U . . .
C53 C 0.42320(4) 0.69776(10) 0.61363(8) 0.0234(3) Uani 1 1 d . . . . .
C54 C 0.43774(6) 0.79018(14) 0.58724(10) 0.0458(5) Uani 1 1 d . . . . .
H54A H 0.453784 0.821247 0.628020 0.069 Uiso 1 1 calc R U . . .
H54B H 0.413618 0.826991 0.569890 0.069 Uiso 1 1 calc R U . . .
H54C H 0.455074 0.781189 0.547016 0.069 Uiso 1 1 calc R U . . .
C55 C 0.46057(6) 0.64149(16) 0.64092(12) 0.0557(6) Uani 1 1 d . . . . .
H55A H 0.451410 0.583339 0.659336 0.084 Uiso 1 1 calc R U . . .
H55B H 0.476922 0.673843 0.680626 0.084 Uiso 1 1 calc R U . . .
H55C H 0.477577 0.630866 0.600462 0.084 Uiso 1 1 calc R U . . .
C56 C 0.39774(6) 0.71496(14) 0.67844(9) 0.0392(4) Uani 1 1 d . . . . .
H56A H 0.386662 0.657463 0.694635 0.059 Uiso 1 1 calc R U . . .
H56B H 0.374841 0.756119 0.663030 0.059 Uiso 1 1 calc R U . . .
H56C H 0.415457 0.742294 0.719068 0.059 Uiso 1 1 calc R U . . .
O101 O 0.46574(4) 0.66067(11) 0.16305(8) 0.0490(4) Uani 0.5 1 d . . P A 1
C102 C 0.50524(6) 0.62842(19) 0.14887(12) 0.0539(6) Uani 0.5 1 d . . P A 1
H10A H 0.523761 0.628884 0.195285 0.065 Uiso 0.5 1 calc R U P A 1
H10B H 0.502555 0.564932 0.131737 0.065 Uiso 0.5 1 calc R U P A 1
C103 C 0.52258(12) 0.6774(4) 0.0986(2) 0.0460(8) Uani 0.5 1 d . . P A 1
H10C H 0.510919 0.662656 0.047902 0.055 Uiso 0.5 1 calc R U P A 1
H10D H 0.553048 0.670629 0.102943 0.055 Uiso 0.5 1 calc R U P A 1
C104 C 0.50983(15) 0.7676(3) 0.1217(3) 0.0502(7) Uani 0.5 1 d . . P A 1
H10E H 0.511580 0.812805 0.082195 0.060 Uiso 0.5 1 calc R U P A 1
H10F H 0.527074 0.788090 0.166384 0.060 Uiso 0.5 1 calc R U P A 1
C105 C 0.46088(8) 0.75088(17) 0.13872(14) 0.0636(6) Uani 0.5 1 d . . P A 1
H10G H 0.452448 0.791720 0.177432 0.076 Uiso 0.5 1 calc R U P A 1
H10H H 0.441236 0.756316 0.093918 0.076 Uiso 0.5 1 calc R U P A 1
O201 O 0.46574(4) 0.66067(11) 0.16305(8) 0.0490(4) Uani 0.5 1 d . . P B 2
C202 C 0.50524(6) 0.62842(19) 0.14887(12) 0.0539(6) Uani 0.5 1 d . . P B 2
H20A H 0.503134 0.583775 0.108317 0.065 Uiso 0.5 1 calc R U P B 2
H20B H 0.520147 0.600790 0.193215 0.065 Uiso 0.5 1 calc R U P B 2
C203 C 0.52823(13) 0.7240(4) 0.1251(2) 0.0460(8) Uani 0.5 1 d . . P B 2
H20C H 0.541467 0.756541 0.168611 0.055 Uiso 0.5 1 calc R U P B 2
H20D H 0.549036 0.712180 0.090308 0.055 Uiso 0.5 1 calc R U P B 2
C204 C 0.49064(13) 0.7760(3) 0.0884(2) 0.0502(7) Uani 0.5 1 d . . P B 2
H20E H 0.495507 0.842099 0.087834 0.060 Uiso 0.5 1 calc R U P B 2
H20F H 0.482365 0.754344 0.037794 0.060 Uiso 0.5 1 calc R U P B 2
C205 C 0.46088(8) 0.75088(17) 0.13872(14) 0.0636(6) Uani 0.5 1 d . . P B 2
H20G H 0.464037 0.791823 0.181754 0.076 Uiso 0.5 1 calc R U P B 2
H20H H 0.432583 0.758943 0.114006 0.076 Uiso 0.5 1 calc R U P B 2

loop_
_atom_site_aniso_label
_atom_site_aniso_U_11
_atom_site_aniso_U_22
_atom_site_aniso_U_33
_atom_site_aniso_U_23
_atom_site_aniso_U_13
_atom_site_aniso_U_12
Ca1 0.01226(12) 0.01297(13) 0.01258(12) -0.00044(9) 0.00007(8) 0.00081(9)
N1 0.0151(5) 0.0170(6) 0.0153(5) 0.0008(4) 0.0019(4) -0.0031(4)
C2 0.0188(6) 0.0307(8) 0.0150(6) 0.0001(5) 0.0047(5) -0.0050(6)
C3 0.0183(6) 0.0262(7) 0.0190(6) -0.0064(5) 0.0048(5) -0.0015(5)
O4 0.0150(4) 0.0267(5) 0.0184(4) -0.0038(4) 0.0025(3) -0.0013(4)
C5 0.0160(6) 0.0401(9) 0.0276(7) -0.0097(7) 0.0082(5) -0.0069(6)
C6 0.0133(6) 0.0314(8) 0.0281(7) -0.0063(6) 0.0027(5) -0.0004(6)
O7 0.0147(4) 0.0199(5) 0.0203(4) -0.0027(4) 0.0011(3) -0.0002(4)
C8 0.0179(6) 0.0181(7) 0.0220(6) -0.0010(5) 0.0011(5) -0.0038(5)
C9 0.0216(6) 0.0128(6) 0.0240(6) -0.0011(5) 0.0019(5) -0.0005(5)
N10 0.0137(5) 0.0142(5) 0.0161(5) 0.0011(4) 0.0004(4) 0.0023(4)
C11 0.0173(6) 0.0162(6) 0.0203(6) -0.0008(5) 0.0020(5) 0.0055(5)
C12 0.0192(6) 0.0162(6) 0.0215(6) -0.0011(5) -0.0005(5) 0.0065(5)
O13 0.0220(5) 0.0171(5) 0.0165(4) -0.0010(4) -0.0044(3) 0.0064(4)
C14 0.0242(7) 0.0184(7) 0.0207(6) 0.0022(5) -0.0086(5) 0.0032(5)
C15 0.0283(7) 0.0190(7) 0.0166(6) 0.0045(5) -0.0032(5) -0.0022(6)
O21 0.0148(4) 0.0200(5) 0.0188(4) 0.0034(4) -0.0027(3) -0.0017(4)
C22 0.0164(6) 0.0112(6) 0.0162(6) -0.0002(5) 0.0001(5) -0.0012(5)
C23 0.0189(6) 0.0133(6) 0.0149(6) -0.0004(5) 0.0023(5) -0.0010(5)
C24 0.0165(6) 0.0179(7) 0.0201(6) -0.0011(5) 0.0052(5) -0.0008(5)
C25 0.0153(6) 0.0177(6) 0.0206(6) 0.0006(5) -0.0005(5) 0.0006(5)
C26 0.0179(6) 0.0186(6) 0.0146(6) 0.0006(5) -0.0004(5) -0.0022(5)
C27 0.0156(6) 0.0138(6) 0.0156(6) -0.0013(5) 0.0027(5) -0.0024(5)
C28 0.0170(6) 0.0191(6) 0.0162(6) -0.0034(5) 0.0026(5) -0.0041(5)
C29 0.0247(7) 0.0185(7) 0.0153(6) 0.0016(5) 0.0032(5) -0.0006(5)
C30 0.0398(8) 0.0202(7) 0.0223(7) 0.0067(6) 0.0052(6) 0.0040(6)
C31 0.0473(9) 0.0233(8) 0.0165(6) -0.0014(6) -0.0023(6) -0.0012(7)
C32 0.0335(8) 0.0462(10) 0.0226(7) 0.0077(7) 0.0107(6) -0.0021(7)
C33 0.0148(6) 0.0317(8) 0.0276(7) 0.0060(6) -0.0020(5) -0.0007(6)
C34 0.0149(7) 0.0612(12) 0.0412(9) 0.0059(9) 0.0032(6) 0.0032(7)
C35 0.0219(7) 0.0552(12) 0.0314(8) -0.0004(8) -0.0065(6) -0.0106(7)
C36 0.0267(8) 0.0422(11) 0.0652(12) 0.0209(9) -0.0083(8) 0.0068(8)
O41 0.0208(5) 0.0175(5) 0.0154(4) -0.0026(4) -0.0045(3) 0.0033(4)
C42 0.0152(6) 0.0149(6) 0.0125(5) 0.0008(5) 0.0009(4) 0.0009(5)
C43 0.0158(6) 0.0152(6) 0.0144(5) -0.0003(5) 0.0026(4) 0.0012(5)
C44 0.0134(6) 0.0201(7) 0.0180(6) 0.0007(5) 0.0000(5) 0.0010(5)
C45 0.0161(6) 0.0188(7) 0.0161(6) -0.0013(5) 0.0001(5) -0.0029(5)
C46 0.0199(6) 0.0148(6) 0.0160(6) -0.0018(5) 0.0025(5) 0.0008(5)
C47 0.0166(6) 0.0150(6) 0.0139(5) 0.0008(5) 0.0012(4) 0.0026(5)
C48 0.0177(6) 0.0183(6) 0.0143(6) -0.0005(5) 0.0014(5) 0.0046(5)
C49 0.0193(6) 0.0174(6) 0.0176(6) -0.0022(5) 0.0001(5) 0.0052(5)
C50 0.0246(7) 0.0165(7) 0.0351(8) -0.0050(6) -0.0002(6) 0.0015(6)
C51 0.0455(9) 0.0338(9) 0.0212(7) -0.0024(6) 0.0061(6) 0.0185(7)
C52 0.0217(7) 0.0235(7) 0.0331(8) -0.0047(6) -0.0032(6) 0.0087(6)
C53 0.0209(6) 0.0268(8) 0.0214(6) -0.0067(6) -0.0031(5) -0.0039(6)
C54 0.0524(11) 0.0450(11) 0.0397(10) -0.0082(8) 0.0029(8) -0.0276(9)
C55 0.0403(10) 0.0614(14) 0.0588(12) -0.0279(11) -0.0282(9) 0.0138(10)
C56 0.0396(9) 0.0559(12) 0.0210(7) -0.0086(7) -0.0015(6) -0.0065(8)
O101 0.0297(6) 0.0596(9) 0.0597(9) 0.0184(7) 0.0139(6) 0.0032(6)
C102 0.0351(10) 0.0787(16) 0.0470(11) -0.0030(11) 0.0002(8) 0.0136(10)
C103 0.0232(13) 0.072(3) 0.0421(19) 0.0062(15) -0.0016(13) -0.0087(16)
C104 0.042(2) 0.0539(18) 0.053(2) 0.0119(17) -0.0054(12) -0.0192(17)
C105 0.0768(16) 0.0485(13) 0.0695(15) 0.0015(11) 0.0270(13) 0.0093(12)
O201 0.0297(6) 0.0596(9) 0.0597(9) 0.0184(7) 0.0139(6) 0.0032(6)
C202 0.0351(10) 0.0787(16) 0.0470(11) -0.0030(11) 0.0002(8) 0.0136(10)
C203 0.0232(13) 0.072(3) 0.0421(19) 0.0062(15) -0.0016(13) -0.0087(16)
C204 0.042(2) 0.0539(18) 0.053(2) 0.0119(17) -0.0054(12) -0.0192(17)
C205 0.0768(16) 0.0485(13) 0.0695(15) 0.0015(11) 0.0270(13) 0.0093(12)

loop_
_atom_type_symbol
_atom_type_description
_atom_type_scat_dispersion_real
_atom_type_scat_dispersion_imag
_atom_type_scat_source
C C 0.0033 0.0016 'International Tables Vol C Tables 4.2.6.8 and 6.1.1.4'
H H 0.0000 0.0000 'International Tables Vol C Tables 4.2.6.8 and 6.1.1.4'
O O 0.0106 0.0060 'International Tables Vol C Tables 4.2.6.8 and 6.1.1.4'
N N 0.0061 0.0033 'International Tables Vol C Tables 4.2.6.8 and 6.1.1.4'
Ca Ca 0.2262 0.3064 'International Tables Vol C Tables 4.2.6.8 and 6.1.1.4'

loop_
_geom_angle_atom_site_label_1
_geom_angle_atom_site_label_2
_geom_angle_atom_site_label_3
_geom_angle
_geom_angle_site_symmetry_1
_geom_angle_site_symmetry_3
_geom_angle_publ_flag
O21 Ca1 O41 96.11(4) . . ?
O21 Ca1 O4 110.23(3) . . ?
O41 Ca1 O4 92.12(3) . . ?
O21 Ca1 O13 90.80(3) . . ?
O41 Ca1 O13 142.63(3) . . ?
O4 Ca1 O13 119.73(3) . . ?
O21 Ca1 O7 175.37(3) . . ?
O41 Ca1 O7 86.99(3) . . ?
O4 Ca1 O7 66.12(3) . . ?
O13 Ca1 O7 88.79(3) . . ?
O21 Ca1 N10 116.06(4) . . ?
O41 Ca1 N10 78.41(3) . . ?
O4 Ca1 N10 133.42(3) . . ?
O13 Ca1 N10 65.68(3) . . ?
O7 Ca1 N10 67.89(3) . . ?
O21 Ca1 N1 76.42(3) . . ?
O41 Ca1 N1 152.92(4) . . ?
O4 Ca1 N1 67.15(3) . . ?
O13 Ca1 N1 64.25(3) . . ?
O7 Ca1 N1 99.27(3) . . ?
N10 Ca1 N1 128.40(3) . . ?
C15 N1 C2 109.82(11) . . ?
C15 N1 C28 111.60(10) . . ?
C2 N1 C28 107.58(10) . . ?
C15 N1 Ca1 110.18(8) . . ?
C2 N1 Ca1 108.79(7) . . ?
C28 N1 Ca1 108.79(7) . . ?
N1 C2 C3 111.62(11) . . ?
N1 C2 H2A 109.3 . . ?
C3 C2 H2A 109.3 . . ?
N1 C2 H2B 109.3 . . ?
C3 C2 H2B 109.3 . . ?
H2A C2 H2B 108.0 . . ?
O4 C3 C2 110.28(11) . . ?
O4 C3 H3A 109.6 . . ?
C2 C3 H3A 109.6 . . ?
O4 C3 H3B 109.6 . . ?
C2 C3 H3B 109.6 . . ?
H3A C3 H3B 108.1 . . ?
C5 O4 C3 112.21(10) . . ?
C5 O4 Ca1 118.36(8) . . ?
C3 O4 Ca1 114.19(7) . . ?
O4 C5 C6 108.21(11) . . ?
O4 C5 H5A 110.1 . . ?
C6 C5 H5A 110.1 . . ?
O4 C5 H5B 110.1 . . ?
C6 C5 H5B 110.1 . . ?
H5A C5 H5B 108.4 . . ?
O7 C6 C5 108.13(11) . . ?
O7 C6 H6A 110.1 . . ?
C5 C6 H6A 110.1 . . ?
O7 C6 H6B 110.1 . . ?
C5 C6 H6B 110.1 . . ?
H6A C6 H6B 108.4 . . ?
C6 O7 C8 110.81(10) . . ?
C6 O7 Ca1 110.90(8) . . ?
C8 O7 Ca1 117.04(7) . . ?
O7 C8 C9 108.33(10) . . ?
O7 C8 H8A 110.0 . . ?
C9 C8 H8A 110.0 . . ?
O7 C8 H8B 110.0 . . ?
C9 C8 H8B 110.0 . . ?
H8A C8 H8B 108.4 . . ?
N10 C9 C8 113.68(11) . . ?
N10 C9 H9A 108.8 . . ?
C8 C9 H9A 108.8 . . ?
N10 C9 H9B 108.8 . . ?
C8 C9 H9B 108.8 . . ?
H9A C9 H9B 107.7 . . ?
C9 N10 C11 110.12(10) . . ?
C9 N10 C48 112.48(10) . . ?
C11 N10 C48 106.29(9) . . ?
C9 N10 Ca1 111.37(7) . . ?
C11 N10 Ca1 106.47(7) . . ?
C48 N10 Ca1 109.82(8) . . ?
N10 C11 C12 113.35(10) . . ?
N10 C11 H11A 108.9 . . ?
C12 C11 H11A 108.9 . . ?
N10 C11 H11B 108.9 . . ?
C12 C11 H11B 108.9 . . ?
H11A C11 H11B 107.7 . . ?
O13 C12 C11 107.85(10) . . ?
O13 C12 H12A 110.1 . . ?
C11 C12 H12A 110.1 . . ?
O13 C12 H12B 110.1 . . ?
C11 C12 H12B 110.1 . . ?
H12A C12 H12B 108.5 . . ?
C12 O13 C14 111.02(10) . . ?
C12 O13 Ca1 122.70(7) . . ?
C14 O13 Ca1 125.82(8) . . ?
O13 C14 C15 108.48(11) . . ?
O13 C14 H14A 110.0 . . ?
C15 C14 H14A 110.0 . . ?
O13 C14 H14B 110.0 . . ?
C15 C14 H14B 110.0 . . ?
H14A C14 H14B 108.4 . . ?
N1 C15 C14 114.02(11) . . ?
N1 C15 H15A 108.7 . . ?
C14 C15 H15A 108.7 . . ?
N1 C15 H15B 108.7 . . ?
C14 C15 H15B 108.7 . . ?
H15A C15 H15B 107.6 . . ?
C22 O21 Ca1 130.77(8) . . ?
O21 C22 C27 119.39(11) . . ?
O21 C22 C23 123.20(11) . . ?
C27 C22 C23 117.38(11) . . ?
C24 C23 C22 118.79(11) . . ?
C24 C23 C29 120.58(11) . . ?
C22 C23 C29 120.63(11) . . ?
C23 C24 C25 124.07(12) . . ?
C23 C24 H24 118.0 . . ?
C25 C24 H24 118.0 . . ?
C26 C25 C24 116.35(12) . . ?
C26 C25 C33 120.42(12) . . ?
C24 C25 C33 123.21(12) . . ?
C27 C26 C25 122.10(12) . . ?
C27 C26 H26 119.0 . . ?
C25 C26 H26 119.0 . . ?
C26 C27 C22 121.19(11) . . ?
C26 C27 C28 119.46(11) . . ?
C22 C27 C28 118.90(11) . . ?
N1 C28 C27 118.66(11) . . ?
N1 C28 H28A 107.6 . . ?
C27 C28 H28A 107.6 . . ?
N1 C28 H28B 107.6 . . ?
C27 C28 H28B 107.6 . . ?
H28A C28 H28B 107.1 . . ?
C31 C29 C32 108.07(12) . . ?
C31 C29 C30 109.44(12) . . ?
C32 C29 C30 107.15(12) . . ?
C31 C29 C23 109.36(11) . . ?
C32 C29 C23 112.36(11) . . ?
C30 C29 C23 110.39(11) . . ?
C29 C30 H30A 109.5 . . ?
C29 C30 H30B 109.5 . . ?
H30A C30 H30B 109.5 . . ?
C29 C30 H30C 109.5 . . ?
H30A C30 H30C 109.5 . . ?
H30B C30 H30C 109.5 . . ?
C29 C31 H31A 109.5 . . ?
C29 C31 H31B 109.5 . . ?
H31A C31 H31B 109.5 . . ?
C29 C31 H31C 109.5 . . ?
H31A C31 H31C 109.5 . . ?
H31B C31 H31C 109.5 . . ?
C29 C32 H32A 109.5 . . ?
C29 C32 H32B 109.5 . . ?
H32A C32 H32B 109.5 . . ?
C29 C32 H32C 109.5 . . ?
H32A C32 H32C 109.5 . . ?
H32B C32 H32C 109.5 . . ?
C34 C33 C36 108.49(15) . . ?
C34 C33 C25 112.49(12) . . ?
C36 C33 C25 109.55(13) . . ?
C34 C33 C35 108.21(13) . . ?
C36 C33 C35 109.14(14) . . ?
C25 C33 C35 108.90(12) . . ?
C33 C34 H34A 109.5 . . ?
C33 C34 H34B 109.5 . . ?
H34A C34 H34B 109.5 . . ?
C33 C34 H34C 109.5 . . ?
H34A C34 H34C 109.5 . . ?
H34B C34 H34C 109.5 . . ?
C33 C35 H35A 109.5 . . ?
C33 C35 H35B 109.5 . . ?
H35A C35 H35B 109.5 . . ?
C33 C35 H35C 109.5 . . ?
H35A C35 H35C 109.5 . . ?
H35B C35 H35C 109.5 . . ?
C33 C36 H36A 109.5 . . ?
C33 C36 H36B 109.5 . . ?
H36A C36 H36B 109.5 . . ?
C33 C36 H36C 109.5 . . ?
H36A C36 H36C 109.5 . . ?
H36B C36 H36C 109.5 . . ?
C42 O41 Ca1 134.66(8) . . ?
O41 C42 C47 119.57(11) . . ?
O41 C42 C43 123.73(12) . . ?
C47 C42 C43 116.70(11) . . ?
C44 C43 C42 118.74(12) . . ?
C44 C43 C49 120.67(11) . . ?
C42 C43 C49 120.49(11) . . ?
C45 C44 C43 124.38(12) . . ?
C45 C44 H44 117.8 . . ?
C43 C44 H44 117.8 . . ?
C46 C45 C44 116.18(12) . . ?
C46 C45 C53 120.28(12) . . ?
C44 C45 C53 123.54(12) . . ?
C47 C46 C45 122.10(12) . . ?
C47 C46 H46 119.0 . . ?
C45 C46 H46 119.0 . . ?
C46 C47 C42 121.82(11) . . ?
C46 C47 C48 118.90(11) . . ?
C42 C47 C48 119.18(11) . . ?
N10 C48 C47 117.15(10) . . ?
N10 C48 H48A 108.0 . . ?
C47 C48 H48A 108.0 . . ?
N10 C48 H48B 108.0 . . ?
C47 C48 H48B 108.0 . . ?
H48A C48 H48B 107.3 . . ?
C52 C49 C51 106.93(12) . . ?
C52 C49 C50 107.26(12) . . ?
C51 C49 C50 109.68(12) . . ?
C52 C49 C43 112.42(11) . . ?
C51 C49 C43 111.95(11) . . ?
C50 C49 C43 108.48(11) . . ?
C49 C50 H50A 109.5 . . ?
C49 C50 H50B 109.5 . . ?
H50A C50 H50B 109.5 . . ?
C49 C50 H50C 109.5 . . ?
H50A C50 H50C 109.5 . . ?
H50B C50 H50C 109.5 . . ?
C49 C51 H51A 109.5 . . ?
C49 C51 H51B 109.5 . . ?
H51A C51 H51B 109.5 . . ?
C49 C51 H51C 109.5 . . ?
H51A C51 H51C 109.5 . . ?
H51B C51 H51C 109.5 . . ?
C49 C52 H52A 109.5 . . ?
C49 C52 H52B 109.5 . . ?
H52A C52 H52B 109.5 . . ?
C49 C52 H52C 109.5 . . ?
H52A C52 H52C 109.5 . . ?
H52B C52 H52C 109.5 . . ?
C55 C53 C56 108.25(15) . . ?
C55 C53 C45 112.71(13) . . ?
C56 C53 C45 109.86(12) . . ?
C55 C53 C54 109.23(16) . . ?
C56 C53 C54 107.59(14) . . ?
C45 C53 C54 109.07(12) . . ?
C53 C54 H54A 109.5 . . ?
C53 C54 H54B 109.5 . . ?
H54A C54 H54B 109.5 . . ?
C53 C54 H54C 109.5 . . ?
H54A C54 H54C 109.5 . . ?
H54B C54 H54C 109.5 . . ?
C53 C55 H55A 109.5 . . ?
C53 C55 H55B 109.5 . . ?
H55A C55 H55B 109.5 . . ?
C53 C55 H55C 109.5 . . ?
H55A C55 H55C 109.5 . . ?
H55B C55 H55C 109.5 . . ?
C53 C56 H56A 109.5 . . ?
C53 C56 H56B 109.5 . . ?
H56A C56 H56B 109.5 . . ?
C53 C56 H56C 109.5 . . ?
H56A C56 H56C 109.5 . . ?
H56B C56 H56C 109.5 . . ?
C105 O101 C102 109.55(17) . . ?
C103 C102 O101 113.3(3) . . ?
C103 C102 H10A 108.9 . . ?
O101 C102 H10A 108.9 . . ?
C103 C102 H10B 108.9 . . ?
O101 C102 H10B 108.9 . . ?
H10A C102 H10B 107.7 . . ?
C102 C103 C104 98.1(3) . . ?
C102 C103 H10C 112.1 . . ?
C104 C103 H10C 112.1 . . ?
C102 C103 H10D 112.1 . . ?
C104 C103 H10D 112.1 . . ?
H10C C103 H10D 109.8 . . ?
C103 C104 C105 102.7(3) . . ?
C103 C104 H10E 111.2 . . ?
C105 C104 H10E 111.2 . . ?
C103 C104 H10F 111.2 . . ?
C105 C104 H10F 111.2 . . ?
H10E C104 H10F 109.1 . . ?
O101 C105 C104 96.9(2) . . ?
O101 C105 H10G 112.4 . . ?
C104 C105 H10G 112.4 . . ?
O101 C105 H10H 112.4 . . ?
C104 C105 H10H 112.4 . . ?
H10G C105 H10H 109.9 . . ?
C205 O201 C202 109.55(17) . . ?
O201 C202 C203 101.5(2) . . ?
O201 C202 H20A 111.5 . . ?
C203 C202 H20A 111.5 . . ?
O201 C202 H20B 111.5 . . ?
C203 C202 H20B 111.5 . . ?
H20A C202 H20B 109.3 . . ?
C204 C203 C202 100.3(3) . . ?
C204 C203 H20C 111.7 . . ?
C202 C203 H20C 111.7 . . ?
C204 C203 H20D 111.7 . . ?
C202 C203 H20D 111.7 . . ?
H20C C203 H20D 109.5 . . ?
C205 C204 C203 98.4(3) . . ?
C205 C204 H20E 112.1 . . ?
C203 C204 H20E 112.1 . . ?
C205 C204 H20F 112.1 . . ?
C203 C204 H20F 112.1 . . ?
H20E C204 H20F 109.7 . . ?
O201 C205 C204 112.5(3) . . ?
O201 C205 H20G 109.1 . . ?
C204 C205 H20G 109.1 . . ?
O201 C205 H20H 109.1 . . ?
C204 C205 H20H 109.1 . . ?
H20G C205 H20H 107.8 . . ?

loop_
_geom_bond_atom_site_label_1
_geom_bond_atom_site_label_2
_geom_bond_distance
_geom_bond_site_symmetry_2
_geom_bond_publ_flag
Ca1 O21 2.2274(9) . ?
Ca1 O41 2.2540(9) . ?
Ca1 O4 2.4740(9) . ?
Ca1 O13 2.4747(9) . ?
Ca1 O7 2.5130(10) . ?
Ca1 N10 2.5690(11) . ?
Ca1 N1 2.7380(11) . ?
N1 C15 1.4709(17) . ?
N1 C2 1.4794(16) . ?
N1 C28 1.4847(16) . ?
C2 C3 1.512(2) . ?
C2 H2A 0.9900 . ?
C2 H2B 0.9900 . ?
C3 O4 1.4414(16) . ?
C3 H3A 0.9900 . ?
C3 H3B 0.9900 . ?
O4 C5 1.4346(17) . ?
C5 C6 1.505(2) . ?
C5 H5A 0.9900 . ?
C5 H5B 0.9900 . ?
C6 O7 1.4299(16) . ?
C6 H6A 0.9900 . ?
C6 H6B 0.9900 . ?
O7 C8 1.4403(16) . ?
C8 C9 1.5156(18) . ?
C8 H8A 0.9900 . ?
C8 H8B 0.9900 . ?
C9 N10 1.4755(17) . ?
C9 H9A 0.9900 . ?
C9 H9B 0.9900 . ?
N10 C11 1.4788(16) . ?
N10 C48 1.4893(16) . ?
C11 C12 1.5136(18) . ?
C11 H11A 0.9900 . ?
C11 H11B 0.9900 . ?
C12 O13 1.4317(16) . ?
C12 H12A 0.9900 . ?
C12 H12B 0.9900 . ?
O13 C14 1.4358(15) . ?
C14 C15 1.513(2) . ?
C14 H14A 0.9900 . ?
C14 H14B 0.9900 . ?
C15 H15A 0.9900 . ?
C15 H15B 0.9900 . ?
O21 C22 1.3179(15) . ?
C22 C27 1.4213(17) . ?
C22 C23 1.4271(17) . ?
C23 C24 1.3953(18) . ?
C23 C29 1.5368(17) . ?
C24 C25 1.3964(18) . ?
C24 H24 0.9500 . ?
C25 C26 1.3953(18) . ?
C25 C33 1.5321(18) . ?
C26 C27 1.3892(18) . ?
C26 H26 0.9500 . ?
C27 C28 1.5044(17) . ?
C28 H28A 0.9900 . ?
C28 H28B 0.9900 . ?
C29 C31 1.532(2) . ?
C29 C32 1.534(2) . ?
C29 C30 1.536(2) . ?
C30 H30A 0.9800 . ?
C30 H30B 0.9800 . ?
C30 H30C 0.9800 . ?
C31 H31A 0.9800 . ?
C31 H31B 0.9800 . ?
C31 H31C 0.9800 . ?
C32 H32A 0.9800 . ?
C32 H32B 0.9800 . ?
C32 H32C 0.9800 . ?
C33 C34 1.529(2) . ?
C33 C36 1.531(2) . ?
C33 C35 1.539(2) . ?
C34 H34A 0.9800 . ?
C34 H34B 0.9800 . ?
C34 H34C 0.9800 . ?
C35 H35A 0.9800 . ?
C35 H35B 0.9800 . ?
C35 H35C 0.9800 . ?
C36 H36A 0.9800 . ?
C36 H36B 0.9800 . ?
C36 H36C 0.9800 . ?
O41 C42 1.3106(15) . ?
C42 C47 1.4251(18) . ?
C42 C43 1.4339(17) . ?
C43 C44 1.3997(18) . ?
C43 C49 1.5382(18) . ?
C44 C45 1.3961(19) . ?
C44 H44 0.9500 . ?
C45 C46 1.3944(18) . ?
C45 C53 1.5370(18) . ?
C46 C47 1.3869(18) . ?
C46 H46 0.9500 . ?
C47 C48 1.5054(17) . ?
C48 H48A 0.9900 . ?
C48 H48B 0.9900 . ?
C49 C52 1.5307(18) . ?
C49 C51 1.5341(19) . ?
C49 C50 1.536(2) . ?
C50 H50A 0.9800 . ?
C50 H50B 0.9800 . ?
C50 H50C 0.9800 . ?
C51 H51A 0.9800 . ?
C51 H51B 0.9800 . ?
C51 H51C 0.9800 . ?
C52 H52A 0.9800 . ?
C52 H52B 0.9800 . ?
C52 H52C 0.9800 . ?
C53 C55 1.514(2) . ?
C53 C56 1.534(2) . ?
C53 C54 1.538(2) . ?
C54 H54A 0.9800 . ?
C54 H54B 0.9800 . ?
C54 H54C 0.9800 . ?
C55 H55A 0.9800 . ?
C55 H55B 0.9800 . ?
C55 H55C 0.9800 . ?
C56 H56A 0.9800 . ?
C56 H56B 0.9800 . ?
C56 H56C 0.9800 . ?
O101 C105 1.409(3) . ?
O101 C102 1.417(2) . ?
C102 C103 1.339(5) . ?
C102 H10A 0.9900 . ?
C102 H10B 0.9900 . ?
C103 C104 1.471(7) . ?
C103 H10C 0.9900 . ?
C103 H10D 0.9900 . ?
C104 C105 1.669(5) . ?
C104 H10E 0.9900 . ?
C104 H10F 0.9900 . ?
C105 H10G 0.9900 . ?
C105 H10H 0.9900 . ?
O201 C205 1.409(3) . ?
O201 C202 1.417(2) . ?
C202 C203 1.675(6) . ?
C202 H20A 0.9900 . ?
C202 H20B 0.9900 . ?
C203 C204 1.539(6) . ?
C203 H20C 0.9900 . ?
C203 H20D 0.9900 . ?
C204 C205 1.449(5) . ?
C204 H20E 0.9900 . ?
C204 H20F 0.9900 . ?
C205 H20G 0.9900 . ?
C205 H20H 0.9900 . ?

loop_
_geom_torsion_atom_site_label_1
_geom_torsion_atom_site_label_2
_geom_torsion_atom_site_label_3
_geom_torsion_atom_site_label_4
_geom_torsion
_geom_torsion_site_symmetry_1
_geom_torsion_site_symmetry_2
_geom_torsion_site_symmetry_3
_geom_torsion_site_symmetry_4
_geom_torsion_publ_flag
C15 N1 C2 C3 153.96(11) . . . . ?
C28 N1 C2 C3 -84.40(13) . . . . ?
Ca1 N1 C2 C3 33.29(13) . . . . ?
N1 C2 C3 O4 -59.25(14) . . . . ?
C2 C3 O4 C5 -83.40(14) . . . . ?
C2 C3 O4 Ca1 54.83(12) . . . . ?
C3 O4 C5 C6 167.13(12) . . . . ?
Ca1 O4 C5 C6 30.81(15) . . . . ?
O4 C5 C6 O7 -56.33(16) . . . . ?
C5 C6 O7 C8 -172.90(12) . . . . ?
C5 C6 O7 Ca1 55.36(13) . . . . ?
C6 O7 C8 C9 -168.95(11) . . . . ?
Ca1 O7 C8 C9 -40.46(12) . . . . ?
O7 C8 C9 N10 53.47(14) . . . . ?
C8 C9 N10 C11 -157.82(11) . . . . ?
C8 C9 N10 C48 83.83(13) . . . . ?
C8 C9 N10 Ca1 -39.94(12) . . . . ?
C9 N10 C11 C12 65.35(14) . . . . ?
C48 N10 C11 C12 -172.56(11) . . . . ?
Ca1 N10 C11 C12 -55.51(12) . . . . ?
N10 C11 C12 O13 44.12(15) . . . . ?
C11 C12 O13 C14 163.28(11) . . . . ?
C11 C12 O13 Ca1 -9.34(14) . . . . ?
C12 O13 C14 C15 157.12(11) . . . . ?
Ca1 O13 C14 C15 -30.54(15) . . . . ?
C2 N1 C15 C14 -160.85(11) . . . . ?
C28 N1 C15 C14 79.95(13) . . . . ?
Ca1 N1 C15 C14 -41.02(13) . . . . ?
O13 C14 C15 N1 46.64(15) . . . . ?
Ca1 O21 C22 C27 56.26(16) . . . . ?
Ca1 O21 C22 C23 -125.85(11) . . . . ?
O21 C22 C23 C24 177.87(12) . . . . ?
C27 C22 C23 C24 -4.20(18) . . . . ?
O21 C22 C23 C29 -2.22(19) . . . . ?
C27 C22 C23 C29 175.70(12) . . . . ?
C22 C23 C24 C25 2.3(2) . . . . ?
C29 C23 C24 C25 -177.56(13) . . . . ?
C23 C24 C25 C26 0.7(2) . . . . ?
C23 C24 C25 C33 179.02(13) . . . . ?
C24 C25 C26 C27 -1.8(2) . . . . ?
C33 C25 C26 C27 179.85(13) . . . . ?
C25 C26 C27 C22 -0.2(2) . . . . ?
C25 C26 C27 C28 171.97(13) . . . . ?
O21 C22 C27 C26 -178.74(12) . . . . ?
C23 C22 C27 C26 3.25(19) . . . . ?
O21 C22 C27 C28 9.02(18) . . . . ?
C23 C22 C27 C28 -168.99(12) . . . . ?
C15 N1 C28 C27 -66.52(15) . . . . ?
C2 N1 C28 C27 172.95(11) . . . . ?
Ca1 N1 C28 C27 55.26(13) . . . . ?
C26 C27 C28 N1 118.64(14) . . . . ?
C22 C27 C28 N1 -68.99(16) . . . . ?
C24 C23 C29 C31 -114.15(14) . . . . ?
C22 C23 C29 C31 65.95(16) . . . . ?
C24 C23 C29 C32 5.85(19) . . . . ?
C22 C23 C29 C32 -174.05(13) . . . . ?
C24 C23 C29 C30 125.39(14) . . . . ?
C22 C23 C29 C30 -54.52(16) . . . . ?
C26 C25 C33 C34 177.64(14) . . . . ?
C24 C25 C33 C34 -0.6(2) . . . . ?
C26 C25 C33 C36 -61.61(19) . . . . ?
C24 C25 C33 C36 120.13(16) . . . . ?
C26 C25 C33 C35 57.69(18) . . . . ?
C24 C25 C33 C35 -120.57(15) . . . . ?
Ca1 O41 C42 C47 43.50(17) . . . . ?
Ca1 O41 C42 C43 -136.74(11) . . . . ?
O41 C42 C43 C44 176.87(12) . . . . ?
C47 C42 C43 C44 -3.36(18) . . . . ?
O41 C42 C43 C49 -6.84(19) . . . . ?
C47 C42 C43 C49 172.93(11) . . . . ?
C42 C43 C44 C45 1.5(2) . . . . ?
C49 C43 C44 C45 -174.79(12) . . . . ?
C43 C44 C45 C46 0.8(2) . . . . ?
C43 C44 C45 C53 -179.91(13) . . . . ?
C44 C45 C46 C47 -1.06(19) . . . . ?
C53 C45 C46 C47 179.60(12) . . . . ?
C45 C46 C47 C42 -1.0(2) . . . . ?
C45 C46 C47 C48 175.24(12) . . . . ?
O41 C42 C47 C46 -177.04(12) . . . . ?
C43 C42 C47 C46 3.18(18) . . . . ?
O41 C42 C47 C48 6.76(18) . . . . ?
C43 C42 C47 C48 -173.02(11) . . . . ?
C9 N10 C48 C47 -59.76(15) . . . . ?
C11 N10 C48 C47 179.67(11) . . . . ?
Ca1 N10 C48 C47 64.87(12) . . . . ?
C46 C47 C48 N10 117.63(13) . . . . ?
C42 C47 C48 N10 -66.07(16) . . . . ?
C44 C43 C49 C52 -2.94(18) . . . . ?
C42 C43 C49 C52 -179.17(12) . . . . ?
C44 C43 C49 C51 -123.34(14) . . . . ?
C42 C43 C49 C51 60.44(16) . . . . ?
C44 C43 C49 C50 115.50(13) . . . . ?
C42 C43 C49 C50 -60.73(15) . . . . ?
C46 C45 C53 C55 173.62(15) . . . . ?
C44 C45 C53 C55 -5.7(2) . . . . ?
C46 C45 C53 C56 52.82(18) . . . . ?
C44 C45 C53 C56 -126.47(15) . . . . ?
C46 C45 C53 C54 -64.88(17) . . . . ?
C44 C45 C53 C54 115.83(16) . . . . ?
C105 O101 C102 C103 -18.7(3) . . . . ?
O101 C102 C103 C104 39.6(4) . . . . ?
C102 C103 C104 C105 -42.3(4) . . . . ?
C102 O101 C105 C104 -9.7(3) . . . . ?
C103 C104 C105 O101 32.3(3) . . . . ?
C205 O201 C202 C203 10.6(3) . . . . ?
O201 C202 C203 C204 -32.1(3) . . . . ?
C202 C203 C204 C205 39.6(4) . . . . ?
C202 O201 C205 C204 17.0(3) . . . . ?
C203 C204 C205 O201 -37.6(4) . . . . ?
